data_1528379
loop_
_publ_author_name
'Bridges, C.A.'
'Allix, M.'
'Suchomel, M.R.'
'Sterianou, I.'
'Kuang Xiaojun'
'Sinclair, D.C.'
'Rosseinsky, M.J.'

_publ_section_title
;
 A pure bismuth A site polar perovskite synthesized at ambient pressure
;
_journal_name_full 'Angew. Chem. Int. ed.'
_journal_page_first 8785
_journal_page_last 8789
_journal_volume 46
_journal_year 2007
_chemical_formula_sum 'Bi Fe0.25 Mg0.375 O3 Ti0.375'
_chemical_name_systematic 'Bi (Ti0.375 Fe0.25 Mg0.375) O3'
_space_group_IT_number 161
_symmetry_space_group_name_Hall 'R 3 -2"c'
_symmetry_space_group_name_H-M 'R 3 c :H'
_cell_angle_alpha 90
_cell_angle_beta 90
_cell_angle_gamma 120
_cell_formula_units_Z 6
_cell_length_a 5.60398
_cell_length_b 5.60398
_cell_length_c 13.93081
_cell_volume 378.879
_citation_journal_id_ASTM ACIEF5
_cod_data_source_file Bridges_ACIEF5_2007_1329.cif
_cod_data_source_block Bi1Fe0.25Mg0.375O3Ti0.375
_cod_original_cell_volume 378.8787
_cod_original_formula_sum 'Bi1 Fe0.25 Mg0.375 O3 Ti0.375'
_cod_database_code 1528379

loop_
_symmetry_equiv_pos_as_xyz
x,y,z
-y,x-y,z
-x+y,-x,z
-y,-x,z+1/2
x,x-y,z+1/2
-x+y,y,z+1/2
x+2/3,y+1/3,z+1/3
-y+2/3,x-y+1/3,z+1/3
-x+y+2/3,-x+1/3,z+1/3
-y+2/3,-x+1/3,z+5/6
x+2/3,x-y+1/3,z+5/6
-x+y+2/3,y+1/3,z+5/6
x+1/3,y+2/3,z+2/3
-y+1/3,x-y+2/3,z+2/3
-x+y+1/3,-x+2/3,z+2/3
-y+1/3,-x+2/3,z+7/6
x+1/3,x-y+2/3,z+7/6
-x+y+1/3,y+2/3,z+7/6

loop_
_atom_site_label
_atom_site_type_symbol
_atom_site_fract_x
_atom_site_fract_y
_atom_site_fract_z
_atom_site_occupancy
_atom_site_U_iso_or_equiv
Bi1 Bi+3 0 0.0197 0 0.3333 0.0
Mg1 Mg+2 0 0 0.2209 0.375 0.0
Fe1 Fe+3 0 0 0.2209 0.25 0.0
O1 O-2 0.4474 0.0167 0.9533 1 0.0
Ti1 Ti+4 0 0 0.2209 0.375 0.0
